data_4315612
loop_
_publ_author_name
'Soumya Sarkar'
'Kevin P. McGowan'
'Jeffrey A. Culver'
'Adam R. Carlson'
'J\"urgen Koller'
'Andrew J. Peloquin'
'Melanie K. Veige'
'Khalil A. Abboud'
'Adam S. Veige'

_publ_section_title
;
 NCN Trianionic Pincer Ligand Precursors: Synthesis of Bimetallic,
 Chelating Diamide, and Pincer Group IV Complexes
;
_journal_name_full 'Inorganic Chemistry'
_journal_page_first 5143
_journal_page_last 5156
_journal_paper_doi 10.1021/ic100232s
_journal_volume 49
_journal_year 2010
_chemical_formula_sum 'C36 H54 N4 Zr'
_chemical_formula_weight 634.05
_chemical_name_systematic
; 
 ? 
;
_space_group_IT_number 2
_symmetry_cell_setting triclinic
_symmetry_space_group_name_Hall '-P 1'
_symmetry_space_group_name_H-M 'P -1'
_atom_sites_solution_hydrogens geom
_atom_sites_solution_primary direct
_atom_sites_solution_secondary difmap
_audit_creation_method SHELXL-97
_audit_update_record
;
2010-01-28 # Formatted by publCIF
;
_cell_angle_alpha 107.72(2)
_cell_angle_beta 91.20(2)
_cell_angle_gamma 108.229(19)
_cell_formula_units_Z 2
_cell_length_a 8.2682(14)
_cell_length_b 12.2632(16)
_cell_length_c 18.800(4)
_cell_measurement_reflns_used 236
_cell_measurement_temperature 100(2)
_cell_measurement_theta_max 28.0
_cell_measurement_theta_min 2.0
_cell_volume 1710.4(6)
_computing_cell_refinement 'Bruker SMART v5.624 & SAINT 6.36a (Bruker 1998)'
_computing_data_collection 'Bruker SMART v5.624 (Bruker 1998)'
_computing_data_reduction 'Bruker SHELXTL v6.14 (Bruker 2000)'
_computing_molecular_graphics 'Bruker SHELXTL v6.14'
_computing_publication_material 'Bruker SHELXTL v6.14'
_computing_structure_refinement 'Bruker SHELXTL v6.14'
_computing_structure_solution 'Bruker SHELXTL v6.14'
_diffrn_ambient_temperature 100(2)
_diffrn_measured_fraction_theta_full 0.949
_diffrn_measured_fraction_theta_max 0.949
_diffrn_measurement_device_type 'SMART APEX II area detector'
_diffrn_measurement_method '\w scans'
_diffrn_radiation_monochromator graphite
_diffrn_radiation_source 'fine-focus sealed tube'
_diffrn_radiation_type MoK\a
_diffrn_radiation_wavelength 0.71073
_diffrn_reflns_av_R_equivalents 0.0148
_diffrn_reflns_av_sigmaI/netI 0.0226
_diffrn_reflns_limit_h_max 10
_diffrn_reflns_limit_h_min -10
_diffrn_reflns_limit_k_max 14
_diffrn_reflns_limit_k_min -15
_diffrn_reflns_limit_l_max 24
_diffrn_reflns_limit_l_min -16
_diffrn_reflns_number 12504
_diffrn_reflns_theta_full 27.50
_diffrn_reflns_theta_max 27.50
_diffrn_reflns_theta_min 1.15
_exptl_absorpt_coefficient_mu 0.350
_exptl_absorpt_correction_T_max 0.9714
_exptl_absorpt_correction_T_min 0.9281
_exptl_absorpt_correction_type numerical
_exptl_absorpt_process_details 'based on measured indexed crystal faces, Bruker SHELXTL  v6.12 (Bruker 1998)'
_exptl_crystal_colour yellow
_exptl_crystal_density_diffrn 1.231
_exptl_crystal_density_method 'not measured'
_exptl_crystal_description needles
_exptl_crystal_F_000 676
_exptl_crystal_size_max 0.258
_exptl_crystal_size_mid 0.247
_exptl_crystal_size_min 0.092
_refine_diff_density_max 0.768
_refine_diff_density_min -0.732
_refine_diff_density_rms 0.080
_refine_ls_extinction_method none
_refine_ls_goodness_of_fit_ref 1.043
_refine_ls_hydrogen_treatment mixed
_refine_ls_matrix_type full
_refine_ls_number_parameters 374
_refine_ls_number_reflns 7445
_refine_ls_number_restraints 0
_refine_ls_restrained_S_all 1.043
_refine_ls_R_factor_all 0.0353
_refine_ls_R_factor_gt 0.0337
_refine_ls_shift/su_max 0.001
_refine_ls_shift/su_mean 0.000
_refine_ls_structure_factor_coef Fsqd
_refine_ls_weighting_details 'calc w=1/[\s^2^(Fo^2^)+(0.0524P)^2^+2.1716P] where P=(Fo^2^+2Fc^2^)/3'
_refine_ls_weighting_scheme calc
_refine_ls_wR_factor_gt 0.0950
_refine_ls_wR_factor_ref 0.0966
_reflns_number_gt 7081
_reflns_number_total 7445
_reflns_threshold_expression I>2\s(I)
_cod_data_source_file ic100232s_si_001_09.cif
_cod_data_source_block ss46
_cod_depositor_comments
;
The following automatic conversions were performed:

'_symmetry_cell_setting' value 'Triclinic' changed to 'triclinic'
according to the built-in table from CIF Core dictionary named
'cif_core.dic' version 2.4.1 from 2010-06-29.

Automatic conversion script
Id: cif_fix_values 1646 2011-03-28 12:23:43Z adriana 
;
_cod_original_cell_volume 1710.4(5)
_cod_database_code 4315612

loop_
_symmetry_equiv_pos_as_xyz
'x, y, z'
'-x, -y, -z'

loop_
_atom_site_label
_atom_site_type_symbol
_atom_site_fract_x
_atom_site_fract_y
_atom_site_fract_z
_atom_site_U_iso_or_equiv
_atom_site_adp_type
_atom_site_occupancy
_atom_site_symmetry_multiplicity
_atom_site_calc_flag
_atom_site_refinement_flags
_atom_site_disorder_assembly
_atom_site_disorder_group
Zr1 Zr 0.56730(2) 0.073481(15) 0.285979(9) 0.01148(7) Uani 1 1 d . . .
N1 N 0.7667(2) 0.23071(14) 0.28011(9) 0.0142(3) Uani 1 1 d . . .
N2 N 0.5608(2) -0.11447(14) 0.25313(9) 0.0144(3) Uani 1 1 d . . .
N3 N 0.3754(2) 0.05390(15) 0.21000(9) 0.0160(3) Uani 1 1 d . . .
N4 N 0.4915(2) 0.12354(15) 0.39049(9) 0.0172(3) Uani 1 1 d . . .
C1 C 0.7401(2) 0.30824(17) 0.24037(11) 0.0152(4) Uani 1 1 d . . .
C2 C 0.6521(2) 0.39025(18) 0.27182(11) 0.0176(4) Uani 1 1 d . . .
C3 C 0.6108(3) 0.45639(19) 0.22972(12) 0.0223(4) Uani 1 1 d . . .
H3A H 0.5482 0.5092 0.2503 0.027 Uiso 1 1 calc R . .
C4 C 0.6594(3) 0.4465(2) 0.15862(13) 0.0250(4) Uani 1 1 d . . .
H4A H 0.6281 0.4905 0.1301 0.030 Uiso 1 1 calc R . .
C5 C 0.7546(3) 0.37140(19) 0.12953(12) 0.0224(4) Uani 1 1 d . . .
H5A H 0.7922 0.3673 0.0817 0.027 Uiso 1 1 calc R . .
C6 C 0.7963(2) 0.30195(17) 0.16882(11) 0.0174(4) Uani 1 1 d . . .
C7 C 0.9022(3) 0.22239(18) 0.13350(11) 0.0202(4) Uani 1 1 d . . .
H7A H 0.8922 0.1625 0.1607 0.024 Uiso 1 1 calc R . .
C8 C 0.8382(3) 0.1512(2) 0.04970(12) 0.0289(5) Uani 1 1 d . . .
H8A H 0.7166 0.1023 0.0439 0.043 Uiso 1 1 calc R . .
H8B H 0.9051 0.0977 0.0302 0.043 Uiso 1 1 calc R . .
H8C H 0.8521 0.2083 0.0216 0.043 Uiso 1 1 calc R . .
C9 C 1.0937(3) 0.2986(2) 0.14155(13) 0.0254(4) Uani 1 1 d . . .
H9A H 1.1361 0.3440 0.1949 0.038 Uiso 1 1 calc R . .
H9B H 1.1069 0.3556 0.1134 0.038 Uiso 1 1 calc R . .
H9C H 1.1596 0.2446 0.1215 0.038 Uiso 1 1 calc R . .
C10 C 0.6058(3) 0.41121(19) 0.35167(12) 0.0208(4) Uani 1 1 d . . .
H10A H 0.6472 0.3583 0.3734 0.025 Uiso 1 1 calc R . .
C11 C 0.6979(3) 0.5441(2) 0.40073(14) 0.0371(6) Uani 1 1 d . . .
H11A H 0.8219 0.5644 0.3991 0.056 Uiso 1 1 calc R . .
H11B H 0.6742 0.5548 0.4528 0.056 Uiso 1 1 calc R . .
H11C H 0.6564 0.5977 0.3816 0.056 Uiso 1 1 calc R . .
C12 C 0.4119(3) 0.3769(2) 0.35354(14) 0.0281(5) Uani 1 1 d . . .
H12A H 0.3553 0.2921 0.3220 0.042 Uiso 1 1 calc R . .
H12B H 0.3688 0.4298 0.3343 0.042 Uiso 1 1 calc R . .
H12C H 0.3873 0.3868 0.4055 0.042 Uiso 1 1 calc R . .
C13 C 0.1986(3) 0.0503(2) 0.20939(14) 0.0302(5) Uani 1 1 d . . .
H13A H 0.1513 0.0383 0.1583 0.045 Uiso 1 1 calc R . .
H13B H 0.1936 0.1271 0.2437 0.045 Uiso 1 1 calc R . .
H13C H 0.1312 -0.0169 0.2258 0.045 Uiso 1 1 calc R . .
C14 C 0.4273(3) 0.0312(2) 0.13469(12) 0.0272(5) Uani 1 1 d . . .
H14A H 0.3323 0.0215 0.0987 0.041 Uiso 1 1 calc R . .
H14B H 0.4575 -0.0431 0.1205 0.041 Uiso 1 1 calc R . .
H14C H 0.5271 0.0999 0.1343 0.041 Uiso 1 1 calc R . .
C15 C 0.4494(2) -0.21886(17) 0.19424(11) 0.0147(3) Uani 1 1 d . . .
C16 C 0.5003(3) -0.25580(18) 0.12130(11) 0.0176(4) Uani 1 1 d . . .
C17 C 0.3874(3) -0.35613(19) 0.06487(11) 0.0222(4) Uani 1 1 d . . .
H17A H 0.4223 -0.3814 0.0165 0.027 Uiso 1 1 calc R . .
C18 C 0.2264(3) -0.41949(19) 0.07750(12) 0.0241(4) Uani 1 1 d . . .
H18A H 0.1498 -0.4852 0.0378 0.029 Uiso 1 1 calc R . .
C19 C 0.1783(3) -0.38577(18) 0.14905(12) 0.0213(4) Uani 1 1 d . . .
H19A H 0.0681 -0.4295 0.1581 0.026 Uiso 1 1 calc R . .
C20 C 0.2885(2) -0.28889(17) 0.20793(11) 0.0164(4) Uani 1 1 d . . .
C21 C 0.6761(3) -0.19337(18) 0.10214(12) 0.0212(4) Uani 1 1 d . . .
H21A H 0.7314 -0.1146 0.1436 0.025 Uiso 1 1 calc R . .
C22 C 0.7922(3) -0.2711(2) 0.09601(13) 0.0275(5) Uani 1 1 d . . .
H22A H 0.8016 -0.2890 0.1430 0.041 Uiso 1 1 calc R . .
H22B H 0.9065 -0.2267 0.0870 0.041 Uiso 1 1 calc R . .
H22C H 0.7426 -0.3474 0.0541 0.041 Uiso 1 1 calc R . .
C23 C 0.6631(3) -0.1659(2) 0.02798(13) 0.0291(5) Uani 1 1 d . . .
H23A H 0.5896 -0.1159 0.0314 0.044 Uiso 1 1 calc R . .
H23B H 0.6136 -0.2423 -0.0138 0.044 Uiso 1 1 calc R . .
H23C H 0.7779 -0.1220 0.0191 0.044 Uiso 1 1 calc R . .
C24 C 0.2330(2) -0.26465(18) 0.28632(11) 0.0173(4) Uani 1 1 d . . .
H24A H 0.3200 -0.1884 0.3206 0.021 Uiso 1 1 calc R . .
C25 C 0.2265(3) -0.3683(2) 0.31716(13) 0.0282(5) Uani 1 1 d . . .
H25A H 0.3385 -0.3799 0.3167 0.042 Uiso 1 1 calc R . .
H25B H 0.1384 -0.4434 0.2856 0.042 Uiso 1 1 calc R . .
H25C H 0.1984 -0.3476 0.3689 0.042 Uiso 1 1 calc R . .
C26 C 0.0578(3) -0.2458(2) 0.28690(13) 0.0245(4) Uani 1 1 d . . .
H26A H 0.0628 -0.1795 0.2674 0.037 Uiso 1 1 calc R . .
H26B H 0.0292 -0.2254 0.3386 0.037 Uiso 1 1 calc R . .
H26C H -0.0304 -0.3207 0.2551 0.037 Uiso 1 1 calc R . .
C27 C 0.3230(3) 0.0423(2) 0.39432(13) 0.0254(4) Uani 1 1 d . . .
H27A H 0.2915 0.0693 0.4451 0.038 Uiso 1 1 calc R . .
H27B H 0.3260 -0.0405 0.3827 0.038 Uiso 1 1 calc R . .
H27C H 0.2379 0.0435 0.3577 0.038 Uiso 1 1 calc R . .
C28 C 0.5628(3) 0.2152(2) 0.46391(12) 0.0251(4) Uani 1 1 d . . .
H28A H 0.4784 0.2056 0.4993 0.038 Uiso 1 1 calc R . .
H28B H 0.5908 0.2963 0.4593 0.038 Uiso 1 1 calc R . .
H28C H 0.6672 0.2053 0.4825 0.038 Uiso 1 1 calc R . .
C29 C 0.8749(2) 0.06135(18) 0.31684(11) 0.0155(4) Uani 1 1 d . . .
H29A H 0.862(3) 0.039(2) 0.2613(14) 0.016(6) Uiso 1 1 d . . .
C30 C 0.9403(2) 0.18356(18) 0.36105(11) 0.0169(4) Uani 1 1 d . . .
C31 C 0.9683(3) 0.2113(2) 0.43909(12) 0.0216(4) Uani 1 1 d . . .
H31A H 1.0194 0.2933 0.4707 0.026 Uiso 1 1 calc R . .
C32 C 0.9208(3) 0.1181(2) 0.47036(11) 0.0236(4) Uani 1 1 d . . .
H32A H 0.9486 0.1363 0.5229 0.028 Uiso 1 1 calc R . .
C33 C 0.8330(3) -0.0014(2) 0.42553(12) 0.0210(4) Uani 1 1 d . . .
H33A H 0.7916 -0.0629 0.4480 0.025 Uiso 1 1 calc R . .
C34 C 0.8060(2) -0.03060(18) 0.34741(11) 0.0169(4) Uani 1 1 d . . .
C35 C 0.9424(2) 0.27309(18) 0.32048(11) 0.0184(4) Uani 1 1 d . . .
H35A H 0.9706 0.3562 0.3568 0.022 Uiso 1 1 calc R . .
H35B H 1.0282 0.2735 0.2845 0.022 Uiso 1 1 calc R . .
C36 C 0.6826(3) -0.14838(18) 0.29358(11) 0.0182(4) Uani 1 1 d . . .
H36A H 0.7455 -0.1919 0.2577 0.022 Uiso 1 1 calc R . .
H36B H 0.6207 -0.2018 0.3216 0.022 Uiso 1 1 calc R . .

loop_
_atom_site_aniso_label
_atom_site_aniso_U_11
_atom_site_aniso_U_22
_atom_site_aniso_U_33
_atom_site_aniso_U_23
_atom_site_aniso_U_13
_atom_site_aniso_U_12
Zr1 0.00963(9) 0.01354(10) 0.01150(10) 0.00399(7) 0.00225(6) 0.00424(7)
N1 0.0110(7) 0.0167(7) 0.0141(7) 0.0054(6) 0.0006(6) 0.0035(6)
N2 0.0128(7) 0.0159(7) 0.0144(7) 0.0046(6) 0.0006(6) 0.0050(6)
N3 0.0128(7) 0.0181(8) 0.0170(8) 0.0054(6) 0.0010(6) 0.0057(6)
N4 0.0171(8) 0.0203(8) 0.0148(7) 0.0046(6) 0.0042(6) 0.0080(6)
C1 0.0130(8) 0.0139(8) 0.0158(9) 0.0042(7) 0.0001(7) 0.0012(7)
C2 0.0145(8) 0.0170(9) 0.0180(9) 0.0035(7) 0.0003(7) 0.0032(7)
C3 0.0213(10) 0.0184(9) 0.0279(11) 0.0071(8) 0.0015(8) 0.0082(8)
C4 0.0273(11) 0.0211(10) 0.0278(11) 0.0125(9) -0.0017(9) 0.0058(8)
C5 0.0261(10) 0.0207(10) 0.0192(9) 0.0094(8) 0.0028(8) 0.0036(8)
C6 0.0177(9) 0.0151(8) 0.0162(9) 0.0040(7) 0.0021(7) 0.0023(7)
C7 0.0258(10) 0.0175(9) 0.0177(9) 0.0066(8) 0.0086(8) 0.0066(8)
C8 0.0397(13) 0.0232(10) 0.0185(10) 0.0043(8) 0.0099(9) 0.0053(9)
C9 0.0263(11) 0.0239(10) 0.0280(11) 0.0104(9) 0.0116(9) 0.0085(8)
C10 0.0198(9) 0.0231(10) 0.0195(9) 0.0043(8) 0.0040(8) 0.0095(8)
C11 0.0347(13) 0.0335(13) 0.0268(12) -0.0057(10) 0.0051(10) 0.0043(10)
C12 0.0229(10) 0.0318(12) 0.0341(12) 0.0132(10) 0.0106(9) 0.0126(9)
C13 0.0162(10) 0.0422(13) 0.0371(13) 0.0160(11) 0.0014(9) 0.0134(9)
C14 0.0261(11) 0.0368(12) 0.0169(10) 0.0078(9) 0.0010(8) 0.0093(9)
C15 0.0155(8) 0.0131(8) 0.0162(9) 0.0052(7) 0.0011(7) 0.0054(7)
C16 0.0202(9) 0.0161(9) 0.0163(9) 0.0060(7) 0.0031(7) 0.0052(7)
C17 0.0282(11) 0.0198(9) 0.0158(9) 0.0042(8) 0.0035(8) 0.0058(8)
C18 0.0254(10) 0.0189(9) 0.0208(10) 0.0018(8) -0.0023(8) 0.0024(8)
C19 0.0176(9) 0.0182(9) 0.0245(10) 0.0055(8) 0.0023(8) 0.0025(7)
C20 0.0159(9) 0.0161(9) 0.0182(9) 0.0058(7) 0.0029(7) 0.0065(7)
C21 0.0240(10) 0.0175(9) 0.0191(9) 0.0045(8) 0.0084(8) 0.0041(8)
C22 0.0239(10) 0.0291(11) 0.0288(11) 0.0075(9) 0.0082(9) 0.0095(9)
C23 0.0399(13) 0.0260(11) 0.0249(11) 0.0120(9) 0.0173(10) 0.0115(10)
C24 0.0157(9) 0.0171(9) 0.0191(9) 0.0060(7) 0.0044(7) 0.0051(7)
C25 0.0351(12) 0.0265(11) 0.0276(11) 0.0136(9) 0.0105(9) 0.0118(9)
C26 0.0155(9) 0.0255(10) 0.0281(11) 0.0030(9) 0.0047(8) 0.0065(8)
C27 0.0238(10) 0.0246(10) 0.0281(11) 0.0088(9) 0.0117(9) 0.0080(8)
C28 0.0270(11) 0.0292(11) 0.0168(9) 0.0032(8) 0.0047(8) 0.0102(9)
C29 0.0098(8) 0.0239(9) 0.0147(8) 0.0068(7) 0.0016(7) 0.0078(7)
C30 0.0098(8) 0.0230(9) 0.0176(9) 0.0069(8) 0.0005(7) 0.0049(7)
C31 0.0175(9) 0.0260(10) 0.0175(9) 0.0028(8) -0.0019(7) 0.0067(8)
C32 0.0231(10) 0.0348(12) 0.0141(9) 0.0074(8) -0.0008(8) 0.0120(9)
C33 0.0196(9) 0.0293(11) 0.0192(9) 0.0123(8) 0.0032(8) 0.0107(8)
C34 0.0121(8) 0.0227(9) 0.0188(9) 0.0077(8) 0.0015(7) 0.0091(7)
C35 0.0137(8) 0.0202(9) 0.0186(9) 0.0066(7) -0.0008(7) 0.0021(7)
C36 0.0174(9) 0.0191(9) 0.0206(9) 0.0080(8) 0.0006(7) 0.0081(7)

loop_
_atom_type_symbol
_atom_type_description
_atom_type_scat_dispersion_real
_atom_type_scat_dispersion_imag
_atom_type_scat_source
C C 0.0033 0.0016 'International Tables Vol C Tables 4.2.6.8 and 6.1.1.4'
H H 0.0000 0.0000 'International Tables Vol C Tables 4.2.6.8 and 6.1.1.4'
N N 0.0061 0.0033 'International Tables Vol C Tables 4.2.6.8 and 6.1.1.4'
Zr Zr -2.9673 0.5597 'International Tables Vol C Tables 4.2.6.8 and 6.1.1.4'

loop_
_geom_angle_atom_site_label_1
_geom_angle_atom_site_label_2
_geom_angle_atom_site_label_3
_geom_angle
_geom_angle_site_symmetry_1
_geom_angle_site_symmetry_3
_geom_angle_publ_flag
N3 Zr1 N4 107.54(7) . . ?
N3 Zr1 N1 102.88(7) . . ?
N4 Zr1 N1 105.97(7) . . ?
N3 Zr1 N2 99.10(7) . . ?
N4 Zr1 N2 110.31(7) . . ?
N1 Zr1 N2 128.94(6) . . ?
C1 N1 C35 113.93(15) . . ?
C1 N1 Zr1 123.26(12) . . ?
C35 N1 Zr1 122.73(12) . . ?
C15 N2 C36 110.90(15) . . ?
C15 N2 Zr1 128.88(12) . . ?
C36 N2 Zr1 120.22(12) . . ?
C13 N3 C14 111.78(17) . . ?
C13 N3 Zr1 137.35(15) . . ?
C14 N3 Zr1 110.78(13) . . ?
C27 N4 C28 110.27(17) . . ?
C27 N4 Zr1 112.01(13) . . ?
C28 N4 Zr1 137.65(14) . . ?
C2 C1 C6 119.04(18) . . ?
C2 C1 N1 119.73(17) . . ?
C6 C1 N1 121.21(17) . . ?
C3 C2 C1 119.56(18) . . ?
C3 C2 C10 118.93(18) . . ?
C1 C2 C10 121.48(18) . . ?
C4 C3 C2 121.3(2) . . ?
C3 C4 C5 119.1(2) . . ?
C4 C5 C6 121.7(2) . . ?
C5 C6 C1 119.12(19) . . ?
C5 C6 C7 118.64(18) . . ?
C1 C6 C7 122.24(18) . . ?
C6 C7 C8 112.30(19) . . ?
C6 C7 C9 111.29(17) . . ?
C8 C7 C9 108.76(17) . . ?
C2 C10 C12 112.13(18) . . ?
C2 C10 C11 110.30(18) . . ?
C12 C10 C11 110.57(18) . . ?
C20 C15 C16 118.50(17) . . ?
C20 C15 N2 120.81(17) . . ?
C16 C15 N2 120.68(17) . . ?
C17 C16 C15 119.19(18) . . ?
C17 C16 C21 117.87(18) . . ?
C15 C16 C21 122.90(17) . . ?
C18 C17 C16 121.87(19) . . ?
C17 C18 C19 119.03(19) . . ?
C18 C19 C20 121.29(19) . . ?
C19 C20 C15 119.92(18) . . ?
C19 C20 C24 118.13(17) . . ?
C15 C20 C24 121.92(17) . . ?
C16 C21 C22 111.15(18) . . ?
C16 C21 C23 112.02(19) . . ?
C22 C21 C23 108.81(18) . . ?
C20 C24 C26 111.51(17) . . ?
C20 C24 C25 111.27(17) . . ?
C26 C24 C25 109.81(17) . . ?
C34 C29 C30 122.30(18) . . ?
C29 C30 C31 117.90(19) . . ?
C29 C30 C35 115.43(17) . . ?
C31 C30 C35 125.61(19) . . ?
C32 C31 C30 119.7(2) . . ?
C33 C32 C31 120.85(19) . . ?
C32 C33 C34 119.8(2) . . ?
C29 C34 C33 118.03(19) . . ?
C29 C34 C36 115.79(17) . . ?
C33 C34 C36 125.32(19) . . ?
N1 C35 C30 105.40(15) . . ?
N2 C36 C34 106.33(15) . . ?

loop_
_geom_bond_atom_site_label_1
_geom_bond_atom_site_label_2
_geom_bond_distance
_geom_bond_site_symmetry_2
_geom_bond_publ_flag
Zr1 N3 2.0182(17) . ?
Zr1 N4 2.0465(17) . ?
Zr1 N1 2.1440(17) . ?
Zr1 N2 2.1797(16) . ?
N1 C1 1.438(3) . ?
N1 C35 1.482(2) . ?
N2 C15 1.438(2) . ?
N2 C36 1.480(2) . ?
N3 C13 1.448(3) . ?
N3 C14 1.458(3) . ?
N4 C27 1.455(3) . ?
N4 C28 1.457(3) . ?
C1 C2 1.416(3) . ?
C1 C6 1.420(3) . ?
C2 C3 1.398(3) . ?
C2 C10 1.522(3) . ?
C3 C4 1.385(3) . ?
C4 C5 1.390(3) . ?
C5 C6 1.395(3) . ?
C6 C7 1.524(3) . ?
C7 C8 1.537(3) . ?
C7 C9 1.543(3) . ?
C10 C12 1.529(3) . ?
C10 C11 1.538(3) . ?
C15 C20 1.417(3) . ?
C15 C16 1.424(3) . ?
C16 C17 1.399(3) . ?
C16 C21 1.524(3) . ?
C17 C18 1.382(3) . ?
C18 C19 1.387(3) . ?
C19 C20 1.395(3) . ?
C20 C24 1.522(3) . ?
C21 C22 1.534(3) . ?
C21 C23 1.540(3) . ?
C24 C26 1.536(3) . ?
C24 C25 1.537(3) . ?
C29 C34 1.390(3) . ?
C29 C30 1.395(3) . ?
C30 C31 1.398(3) . ?
C30 C35 1.512(3) . ?
C31 C32 1.394(3) . ?
C32 C33 1.394(3) . ?
C33 C34 1.397(3) . ?
C34 C36 1.515(3) . ?

loop_
_cod_related_entry_id
_cod_related_entry_database
_cod_related_entry_code
1 ChemSpider 30660988
